data_4347751
loop_
_publ_author_name
'Bazaga-Garc\'ia, Montse'
'Angeli, Giasemi K.'
'Papathanasiou, Konstantinos E.'
'Salcedo, In\'es R'
'Olivera-Pastor, Pascual'
'Losilla, Enrique R.'
'Choquesillo-Lazarte, Duane'
'Hix, Gary B.'
'Cabeza, Aurelio'
'Demadis, Konstantinos D.'

_publ_section_title
;
 Luminescent and Proton Conducting Lanthanide Coordination Networks Based
 On a Zwitterionic Tripodal Triphosphonate.
;
_journal_issue 15
_journal_name_full 'Inorganic chemistry'
_journal_page_first 7414
_journal_page_last 7424
_journal_paper_doi 10.1021/acs.inorgchem.6b00570
_journal_volume 55
_journal_year 2016
_chemical_formula_sum 'C3 Cl N O13 P3 Sm'
_chemical_formula_weight 536.80
_space_group_IT_number 9
_space_group_name_Hall 'C -2yc'
_space_group_name_H-M_alt 'C 1 c 1'
_symmetry_cell_setting monoclinic
_symmetry_space_group_name_H-M 'C 1 c 1'
_audit_creation_date 2012-10-03T07:42
_audit_creation_method 'from EXP file using GSAS2CIF'
_audit_update_record ' 2012-10-03T07:42  Initial CIF as created by GSAS2CIF'
_cell_angle_alpha 90.0
_cell_angle_beta 115.4099(22)
_cell_angle_gamma 90.0
_cell_formula_units_Z 4
_cell_length_a 11.21377(32)
_cell_length_b 17.64156(30)
_cell_length_c 8.60123(32)
_cell_measurement_temperature 298
_cell_volume 1536.96(8)
_computing_structure_refinement GSAS
_diffrn_ambient_temperature 298
_diffrn_measurement_device_type X'PERT
_diffrn_radiation_probe x-ray
_diffrn_radiation_type 'Cu K\a1'
_diffrn_radiation_wavelength 1.5406
_exptl_absorpt_correction_T_max 1.00000
_exptl_absorpt_correction_T_min 1.00000
_exptl_absorpt_process_details
;   GSAS Absorption/surface roughness correction: function number 0
 No correction is applied.
;
_exptl_crystal_density_diffrn 2.320
_pd_block_id 2012-10-03T07:42|SM-AMP|GdHPAA|X'PERT
_pd_calc_method 'Rietveld Refinement'
_pd_char_colour white
_pd_instr_location ' ?'
_pd_meas_2theta_range_inc 0.017
_pd_meas_2theta_range_max 89.9814
_pd_meas_2theta_range_min 4.0124
_pd_phase_name Sm-AMP
_pd_proc_2theta_range_inc 0.017
_pd_proc_2theta_range_max 89.96397
_pd_proc_2theta_range_min 3.99498
_pd_proc_info_datetime 2012-10-03T07:42:30
_pd_proc_info_excluded_regions ' ?'
_pd_proc_ls_background_function
;   GSAS Background function number 7 with 36 terms.
 Linear interpolation
      1:    3991.28     2:    3626.76     3:    3447.63     4:    3515.23    
      5:    3697.03     6:    3738.00     7:    3599.47     8:    3036.60    
      9:    2935.04    10:    2784.03    11:    2688.61    12:    2609.91    
     13:    2594.46    14:    2476.58    15:    2361.61    16:    2407.59    
     17:    2454.34    18:    2387.24    19:    2452.50    20:    2357.90    
     21:    2374.40    22:    2340.66    23:    2325.31    24:    2320.18    
     25:    2385.02    26:    2308.71    27:    2317.87    28:    2344.87    
     29:    2322.59    30:    2365.33    31:    2285.68    32:    2320.90    
     33:    2288.79    34:    2246.61    35:    2254.50    36:    2253.87    
;
_pd_proc_ls_peak_cutoff 0.00300
_pd_proc_ls_pref_orient_corr
;   March-Dollase
 AXIS  1 Ratio=   0.57089  h= 0.000  k= 1.000  l= 0.000
 Prefered orientation correction range: Min=   0.43134, Max=   5.37470
;
_pd_proc_ls_profile_function
;
 CW Profile function number 4 with  21 terms
 Pseudovoigt profile coefficients as parameterized in
 P. Thompson, D.E. Cox & J.B. Hastings (1987). J. Appl. Cryst.,20,79-83.
 Asymmetry correction of L.W. Finger, D.E. Cox & A. P. Jephcoat (1994).
 J. Appl. Cryst.,27,892-900.
 Microstrain broadening by P.W. Stephens,  (1999). J. Appl. Cryst.,32,281-289.
 #1(GU)   =    0.000 #2(GV)   =    0.000 #3(GW)   =    4.050
 #4(GP)   =    0.000 #5(LX)   =    0.000 #6(ptec) =     0.16
 #7(trns) =     0.00 #8(shft) =   0.0000 #9(sfec) =     0.00
 #10(S/L) =   0.0245 #11(H/L) =   0.0204 #12(eta) =   0.8483
 #13(S400 ) =  2.4E-03 #14(S040 ) =  2.4E-03 #15(S004 ) =  7.5E-03
 #16(S220 ) =  2.5E-02 #17(S202 ) =  5.3E-02 #18(S022 ) =  2.5E-02
 #19(S301 ) =  2.4E-02 #20(S103 ) = -4.2E-02 #21(S121 ) = -6.7E-03
 Peak tails are ignored  where the intensity is below 0.0030 times the peak
   Aniso. broadening axis   1.0   0.0   0.0
;
_pd_proc_ls_prof_R_factor 0.0234
_pd_proc_ls_prof_wR_expected 0.0182
_pd_proc_ls_prof_wR_factor 0.0336
_pd_spec_mounting ' ?'
_refine_ls_goodness_of_fit_all 2.02
_refine_ls_matrix_type full
_refine_ls_number_parameters 115
_refine_ls_number_restraints 41
_refine_ls_R_Fsqd_factor 0.17854
_refine_ls_shift/su_max 0.09
_refine_ls_shift/su_mean 0.02
_reflns_d_resolution_high 1.091
_reflns_d_resolution_low 7.328
_reflns_limit_h_max 10
_reflns_limit_h_min 0
_reflns_limit_k_max 16
_reflns_limit_k_min 0
_reflns_limit_l_max 7
_reflns_limit_l_min -7
_reflns_number_total 623
_cod_data_source_file ic6b00570_si_002.cif
_cod_data_source_block SM-HNMP
_cod_depositor_comments
;
The following automatic conversions were performed:

data item '_geom_angle_publ_flag' value 'N' was changed to 'n' in
accordance with the
/home/saulius/struct/COD-crude-data/automatic-downloads/DataCite-retrospective/ACS/depositions/lib/dictionaries/cif_core.dic
dictionary named 'cif_core.dic' version 2.4.2 last updated on
2011-04-26 (58 times).

data item '_geom_bond_publ_flag' value 'N' was changed to 'n' in
accordance with the
/home/saulius/struct/COD-crude-data/automatic-downloads/DataCite-retrospective/ACS/depositions/lib/dictionaries/cif_core.dic
dictionary named 'cif_core.dic' version 2.4.2 last updated on
2011-04-26 (48 times).

Automatic conversion script
Id: cif_fix_values 6909 2019-04-08 15:41:33Z antanas 
;
_cod_original_cell_volume 1536.96(9)
_cod_database_code 4347751

loop_
_symmetry_equiv_pos_site_id
_symmetry_equiv_pos_as_xyz
1 +x,+y,+z
2 +x,-y,+z+1/2
101 +x+1/2,+y+1/2,+z
102 +x+1/2,-y+1/2,+z+1/2

loop_
_atom_site_type_symbol
_atom_site_label
_atom_site_fract_x
_atom_site_fract_y
_atom_site_fract_z
_atom_site_occupancy
_atom_site_thermal_displace_type
_atom_site_U_iso_or_equiv
_atom_site_symmetry_multiplicity
Sm Sm 0.5574(9) 0.79337(13) 0.69998 1.0 Uiso 0.0128(13) 4
P P1 0.4152(11) 0.7097(6) 0.2310(13) 1.0 Uiso 0.01 4
P P2 0.7498(12) 0.7812(4) 1.2255(15) 1.0 Uiso 0.01 4
P P3 0.7149(13) 0.6195(6) 0.9142(15) 1.0 Uiso 0.01 4
O O1 0.5083(21) 0.7345(10) 0.4144(17) 1.0 Uiso 0.01 4
O O2 0.4000(29) 0.7709(8) 0.0975(20) 1.0 Uiso 0.01 4
O O3 0.2779(14) 0.6873(9) 0.216(4) 1.0 Uiso 0.01 4
C C1 0.4867(17) 0.6256(8) 0.1867(30) 1.0 Uiso 0.01 4
O O4 0.3969(15) 0.7193(10) 0.765(4) 1.0 Uiso 0.01 4
O O5 0.6631(29) 0.7928(10) 1.0321(16) 1.0 Uiso 0.01 4
O O6 0.7173(25) 0.8420(8) 1.3287(27) 1.0 Uiso 0.01 4
C C2 0.7053(20) 0.6911(7) 1.2851(25) 1.0 Uiso 0.01 4
O O7 0.8491(16) 0.6505(10) 1.0481(28) 1.0 Uiso 0.01 4
O O8 0.7335(25) 0.5446(7) 0.8368(28) 1.0 Uiso 0.01 4
O O9 0.6471(22) 0.6823(9) 0.7776(21) 1.0 Uiso 0.01 4
C C3 0.6162(28) 0.6041(12) 1.0306(32) 1.0 Uiso 0.01 4
N N1 0.5837(20) 0.6648(8) 1.1329(22) 1.0 Uiso 0.01 4
Cl Cl1 0.9322(16) 0.4406(5) 0.0991(21) 1.0 Uiso 0.01 4
O Ow1 0.6023(22) 0.8979(9) 0.5378(28) 1.0 Uiso 0.01 4
O Ow2 0.579(4) 0.9203(8) 0.848(4) 1.0 Uiso 0.01 4
O Ow3 0.751(4) 0.9758(10) 0.168(5) 1.0 Uiso 0.01 4
O Ow4 0.404(4) 0.5574(13) 0.489(5) 1.0 Uiso 0.01 4

loop_
_atom_type_symbol
_atom_type_number_in_cell
_atom_type_scat_dispersion_real
_atom_type_scat_dispersion_imag
_atom_type_scat_Cromer_Mann_a1
_atom_type_scat_Cromer_Mann_a2
_atom_type_scat_Cromer_Mann_a3
_atom_type_scat_Cromer_Mann_a4
_atom_type_scat_Cromer_Mann_b1
_atom_type_scat_Cromer_Mann_b2
_atom_type_scat_Cromer_Mann_b3
_atom_type_scat_Cromer_Mann_b4
_atom_type_scat_Cromer_Mann_c
_atom_type_scat_source
Sm 4.0 0.000 0.000 24.0042 2.47274 19.4258 0.19645 13.4396 14.3996 2.89604 128.007 2.20963 International_Tables_Vol_C
P 12.0 0.000 0.000 6.43450 1.90670 4.17910 27.1570 1.78000 0.52600 1.49080 68.1645 1.11490 International_Tables_Vol_C
O 52.0 0.000 0.000 3.04850 13.2771 2.28680 5.70110 1.54630 0.32390 0.86700 32.9089 0.25080 International_Tables_Vol_C
C 12.0 0.000 0.000 2.31000 20.8439 1.02000 10.2075 1.58860 0.56870 0.86500 51.6512 0.21560 International_Tables_Vol_C
N 4.0 0.000 0.000 12.2126 0.00570 3.13220 9.89330 2.01250 28.9975 1.16630 0.58260 -11.529 International_Tables_Vol_C
Cl 4.0 0.000 0.000 11.4604 0.01040 7.19640 1.16620 6.25560 18.5194 1.64550 47.7784 -9.5574 International_Tables_Vol_C

loop_
_geom_angle_atom_site_label_1
_geom_angle_atom_site_label_2
_geom_angle_atom_site_label_3
_geom_angle
_geom_angle_site_symmetry_1
_geom_angle_site_symmetry_3
_geom_angle_publ_flag
O1 Sm O3 84.5(6) 1_555 102_565 n
O1 Sm O4 97.3(8) 1_555 1_555 n
O1 Sm O5 152.7(7) 1_555 1_555 n
O1 Sm O7 83.2(8) 1_555 102_464 n
O1 Sm O9 78.8(7) 1_555 1_555 n
O1 Sm Ow1 76.7(8) 1_555 1_555 n
O1 Sm Ow2 142.5(8) 1_555 1_555 n
O3 Sm O4 151.5(6) 102_565 1_555 n
O3 Sm O5 88.0(8) 102_565 1_555 n
O3 Sm O7 135.5(9) 102_565 102_464 n
O3 Sm O9 77.5(7) 102_565 1_555 n
O3 Sm Ow1 59.0(4) 102_565 1_555 n
O3 Sm Ow2 88.5(11) 102_565 1_555 n
O4 Sm O5 77.4(4) 1_555 1_555 n
O4 Sm O7 72.7(8) 1_555 102_464 n
O4 Sm O9 74.9(7) 1_555 1_555 n
O4 Sm Ow1 149.2(7) 1_555 1_555 n
O4 Sm Ow2 105.9(11) 1_555 1_555 n
O5 Sm O7 119.5(9) 1_555 102_464 n
O5 Sm O9 74.0(6) 1_555 1_555 n
O5 Sm Ow1 121.0(7) 1_555 1_555 n
O5 Sm Ow2 63.1(8) 1_555 1_555 n
O7 Sm O9 140.3(8) 102_464 1_555 n
O7 Sm Ow1 76.6(8) 102_464 1_555 n
O7 Sm Ow2 76.3(10) 102_464 1_555 n
O9 Sm Ow1 131.4(8) 1_555 1_555 n
O9 Sm Ow2 135.3(9) 1_555 1_555 n
Ow1 Sm Ow2 68.2(8) 1_555 1_555 n
O1 P1 O2 112.2(6) 1_555 1_555 n
O1 P1 O3 111.9(7) 1_555 1_555 n
O1 P1 C1 106.4(6) 1_555 1_555 n
O2 P1 O3 109.5(6) 1_555 1_555 n
O2 P1 C1 109.8(6) 1_555 1_555 n
O3 P1 C1 106.9(6) 1_555 1_555 n
O4 P2 O5 111.0(7) 102_565 1_555 n
O4 P2 O6 112.2(6) 102_565 1_555 n
O4 P2 C2 109.6(6) 102_565 1_555 n
O5 P2 O6 109.6(6) 1_555 1_555 n
O5 P2 C2 107.5(6) 1_555 1_555 n
O6 P2 C2 106.7(6) 1_555 1_555 n
O7 P3 O8 110.9(6) 1_555 1_555 n
O7 P3 O9 108.3(6) 1_555 1_555 n
O7 P3 C3 105.8(6) 1_555 1_555 n
O8 P3 O9 113.6(6) 1_555 1_555 n
O8 P3 C3 109.9(6) 1_555 1_555 n
O9 P3 C3 108.0(6) 1_555 1_555 n
Sm O1 P1 153.3(14) 1_555 1_555 n
Sm O3 P1 157.0(10) 102_464 1_555 n
P1 C1 N1 97.6(10) 1_555 1_554 n
Sm O4 P2 140.4(13) 1_555 102_464 n
Sm O5 P2 167.0(16) 1_555 1_555 n
P2 C2 N1 106.5(11) 1_555 1_555 n
Sm O7 P3 167.9(15) 102_565 1_555 n
Sm O9 P3 152.4(12) 1_555 1_555 n
P3 C3 N1 124.7(11) 1_555 1_555 n
C1 N1 C2 112.1(8) 1_556 1_555 n
C1 N1 C3 103.7(6) 1_556 1_555 n
C2 N1 C3 111.6(8) 1_555 1_555 n

loop_
_geom_bond_atom_site_label_1
_geom_bond_atom_site_label_2
_geom_bond_distance
_geom_bond_site_symmetry_2
_geom_bond_publ_flag
Sm O1 2.501(14) 1_555 n
Sm O3 2.441(16) 102_565 n
Sm O4 2.473(18) 1_555 n
Sm O5 2.581(12) 1_555 n
Sm O7 2.351(16) 102_464 n
Sm O9 2.172(15) 1_555 n
Sm Ow1 2.490(10) 1_555 n
Sm Ow2 2.535(9) 1_555 n
P1 O1 1.536(5) 1_555 n
P1 O2 1.531(5) 1_555 n
P1 O3 1.541(5) 1_555 n
P1 C1 1.803(5) 1_555 n
P1 N1 2.506(20) 1_554 n
P2 O4 1.535(5) 102_565 n
P2 O5 1.539(5) 1_555 n
P2 O6 1.532(5) 1_555 n
P2 C2 1.804(5) 1_555 n
P3 O7 1.550(5) 1_555 n
P3 O8 1.533(5) 1_555 n
P3 O9 1.556(5) 1_555 n
P3 C3 1.804(5) 1_555 n
O1 Sm 2.501(14) 1_555 n
O1 P1 1.536(5) 1_555 n
O2 P1 1.531(5) 1_555 n
O3 Sm 2.441(16) 102_464 n
O3 P1 1.541(5) 1_555 n
C1 P1 1.803(5) 1_555 n
C1 N1 1.519(5) 1_554 n
O4 Sm 2.473(18) 1_555 n
O4 P2 1.535(5) 102_464 n
O5 Sm 2.581(12) 1_555 n
O5 P2 1.539(5) 1_555 n
O6 P2 1.532(5) 1_555 n
C2 P2 1.804(5) 1_555 n
C2 N1 1.503(5) 1_555 n
O7 Sm 2.351(16) 102_565 n
O7 P3 1.550(5) 1_555 n
O8 P3 1.533(5) 1_555 n
O9 Sm 2.172(15) 1_555 n
O9 P3 1.556(5) 1_555 n
C3 P3 1.804(5) 1_555 n
C3 N1 1.526(5) 1_555 n
N1 P1 2.506(20) 1_556 n
N1 C1 1.519(5) 1_556 n
N1 C2 1.503(5) 1_555 n
N1 C3 1.526(5) 1_555 n
Ow1 Sm 2.490(10) 1_555 n
Ow2 Sm 2.535(9) 1_555 n
